data_1523329
loop_
_publ_author_name
'Burow, W.'
'Hoppe, R.'

_publ_section_title
;
 Zur Kenntnis der Oxocobaltate(II) Na4 (Co O3), ein Nesocobaltat(II)
;
_journal_name_full 'Zeitschrift fuer Anorganische und Allgemeine Chemie'
_journal_page_first 59
_journal_page_last 71
_journal_volume 459
_journal_year 1979
_chemical_formula_sum 'Co Na4 O3'
_chemical_name_systematic 'Na4 (Co O3)'
_space_group_IT_number 1
_symmetry_space_group_name_Hall 'P 1'
_symmetry_space_group_name_H-M 'P 1'
_cell_angle_alpha 117.54
_cell_angle_beta 89.99
_cell_angle_gamma 111.24
_cell_formula_units_Z 2
_cell_length_a 8.144
_cell_length_b 6.22
_cell_length_c 5.758
_cell_volume 236.065
_citation_journal_id_ASTM ZAACAB
_cod_data_source_file Burow_ZAACAB_1979_954.cif
_cod_data_source_block Co1Na4O3
_cod_original_cell_volume 236.0645
_cod_original_formula_sum 'Co1 Na4 O3'
_cod_database_code 1523329

loop_
_symmetry_equiv_pos_as_xyz
x,y,z

loop_
_atom_site_label
_atom_site_type_symbol
_atom_site_fract_x
_atom_site_fract_y
_atom_site_fract_z
_atom_site_occupancy
_atom_site_U_iso_or_equiv
Na3 Na+1 0.2906 0.8254 0.7351 1 0.0
Na4 Na+1 0.1015 0.6579 0.193 1 0.0
Na8 Na+1 0.1977 0.2681 0.6278 1 0.0
Co1 Co+2 0 0 0 1 0.0
O1 O-2 0.8589 0.6693 0.9859 1 0.0
O3 O-2 0.5462 0.9114 0.5592 1 0.0
O6 O-2 0.0815 0.32 0.3039 1 0.0
Na2 Na+1 0.7904 0.8233 0.3956 1 0.0
Na1 Na+1 0.5999 0.6585 0.7692 1 0.0
Na5 Na+1 0.3782 0.4597 0.225 1 0.0
Na6 Na+1 0.6982 0.2677 0.948 1 0.0
O2 O-2 0.3614 0.6688 0.9918 1 0.0
O4 O-2 0.0474 0.9088 0.6593 1 0.0
O5 O-2 0.5827 0.3219 0.3261 1 0.0
Na7 Na+1 0.8808 0.4569 0.5403 1 0.0
Co2 Co+2 0.4998 0.0001 0.3017 1 0.0
